data_4105253
loop_
_publ_author_name
'Christian Nilewski'
'Roger W. Geisser'
'Marc-Olivier Ebert'
'Erick M. Carreira'

_publ_contact_author_address
;ETH Zurich
Laboratory of Organic Chemistry
HCI H330
Wolfgang-Pauli-Strasse 10
8093 Zurich
;
_publ_contact_author_email cnilewski@org.chem.ethz.ch
_publ_contact_author_fax '+41 44 632 13 28'
_publ_contact_author_name 'Christian Nilewski'
_publ_contact_author_phone '+41 44 632 22943'
_publ_section_title
;
 Conformational and Configurational Analysis in the Study and Synthesis of
 Chlorinated Natural Products
;
_journal_name_full 'Journal of the American Chemical Society'
_journal_page_first 15866
_journal_page_last 15876
_journal_paper_doi 10.1021/ja906461h
_journal_volume 131
_journal_year 2009
_chemical_compound_source 'LOC ETH Zurich, CN796_2_1_1'
_chemical_formula_moiety 'C6 H11 Cl3 O2 '
_chemical_formula_sum 'C6 H11 Cl3 O2'
_chemical_formula_weight 221.511
_chemical_name_systematic
;
 ?
;
_space_group_IT_number 4
_symmetry_cell_setting monoclinic
_symmetry_space_group_name_Hall 'P 2yb'
_symmetry_space_group_name_H-M 'P 1 21 1'
_atom_sites_solution_primary direct
_atom_sites_solution_secondary difmap
_audit_creation_method maXus
_cell_angle_alpha 90.00
_cell_angle_beta 95.619(5)
_cell_angle_gamma 90.00
_cell_formula_units_Z 2
_cell_length_a 8.0208(8)
_cell_length_b 6.0426(6)
_cell_length_c 9.7977(10)
_cell_measurement_reflns_used 3517
_cell_measurement_temperature 293
_cell_measurement_theta_max 27.485
_cell_measurement_theta_min 2.753
_cell_volume 472.58(8)
_computing_cell_refinement 'HKL Scalepack (Otwinowski & Minor 1997)'
_computing_data_collection KappaCCD
_computing_data_reduction 'Denzo and Scalepak (Otwinowski & Minor, 1997)'
_computing_structure_refinement 'SHELXL-97 (Sheldrick, 1997)'
_computing_structure_solution 'SIR97(Altomare et al., J. Appl. Cryst.,1999)'
_diffrn_measured_fraction_theta_full 0.968
_diffrn_measured_fraction_theta_max 0.968
_diffrn_measurement_device KappaCCD
_diffrn_measurement_method CCD
_diffrn_orient_matrix_type X=UH
_diffrn_orient_matrix_UB_11 0.00673
_diffrn_orient_matrix_UB_12 0.12322
_diffrn_orient_matrix_UB_13 0.02160
_diffrn_orient_matrix_UB_21 0.05370
_diffrn_orient_matrix_UB_22 0.02417
_diffrn_orient_matrix_UB_23 -0.15466
_diffrn_orient_matrix_UB_31 -0.09585
_diffrn_orient_matrix_UB_32 0.02071
_diffrn_orient_matrix_UB_33 -0.03004
_diffrn_radiation_source 'fine-focus sealed tube'
_diffrn_radiation_type ' MoK\a'
_diffrn_radiation_wavelength_id all
_diffrn_reflns_av_R_equivalents 0.071
_diffrn_reflns_limit_h_max 10
_diffrn_reflns_limit_h_min -8
_diffrn_reflns_limit_k_max 7
_diffrn_reflns_limit_k_min -7
_diffrn_reflns_limit_l_max 12
_diffrn_reflns_limit_l_min -12
_diffrn_reflns_number 3329
_diffrn_reflns_theta_full 27.59
_diffrn_reflns_theta_max 27.59
_diffrn_reflns_theta_min 3.37
_exptl_absorpt_coefficient_mu 0.920
_exptl_absorpt_correction_T_max 0.986
_exptl_absorpt_correction_T_min 0.850
_exptl_absorpt_correction_type multi-scan
_exptl_absorpt_process_details
;
multi-scan from symmetry-related measurements
 Sortav (Blessing 1995)
;
_exptl_crystal_colour Colourless
_exptl_crystal_density_diffrn 1.557
_exptl_crystal_description plate
_exptl_crystal_F_000 228.0
_exptl_crystal_size_max .21
_exptl_crystal_size_mid .09
_exptl_crystal_size_min .02
_refine_diff_density_max 0.681
_refine_diff_density_min -0.467
_refine_diff_density_rms 0.087
_refine_ls_abs_structure_details 'Flack H D (1983), Acta Cryst. A39, 876-881'
_refine_ls_abs_structure_Flack 0.26(19)
_refine_ls_extinction_method none
_refine_ls_goodness_of_fit_ref 1.024
_refine_ls_hydrogen_treatment constr
_refine_ls_matrix_type full
_refine_ls_number_parameters 109
_refine_ls_number_reflns 1940
_refine_ls_number_restraints 1
_refine_ls_restrained_S_all 1.024
_refine_ls_R_factor_all 0.0912
_refine_ls_R_factor_gt 0.0641
_refine_ls_shift/su_max 0.035
_refine_ls_shift/su_mean 0.002
_refine_ls_structure_factor_coef Fsqd
_refine_ls_weighting_details 'calc w=1/[\s^2^(Fo^2^)+ (0.1000P)^2^+0.0000P] where P=(Fo^2^+2Fc^2^)/3'
_refine_ls_weighting_scheme calc
_refine_ls_wR_factor_gt 0.1589
_refine_ls_wR_factor_ref 0.1833
_reflns_number_gt 1441
_reflns_number_total 1940
_reflns_threshold_expression >2sigma(I)
_cod_data_source_file ja906461h_si_009.cif
_cod_data_source_block global
_cod_original_sg_symbol_H-M 'P 21 '
_cod_original_formula_sum 'C6 H11 Cl3 O2 '
_cod_database_code 4105253

loop_
_symmetry_equiv_pos_as_xyz
+X,+Y,+Z
'-X,+Y+ 1/2,-Z'

loop_
_atom_site_label
_atom_site_type_symbol
_atom_site_fract_x
_atom_site_fract_y
_atom_site_fract_z
_atom_site_U_iso_or_equiv
_atom_site_adp_type
_atom_site_occupancy
_atom_site_symmetry_multiplicity
_atom_site_calc_flag
_atom_site_refinement_flags
Cl8 Cl 0.6562(2) 0.7919(3) 0.60923(15) 0.0548(5) Uani 1 1 d .
Cl10 Cl 0.17693(19) 0.7643(3) 0.58271(13) 0.0503(4) Uani 1 1 d .
Cl11 Cl 0.0917(2) 1.2389(3) 0.7403(2) 0.0666(6) Uani 1 1 d .
O7 O 0.5740(5) 0.2747(7) 0.8432(4) 0.0428(9) Uani 1 1 d .
O9 O 0.5288(5) 0.8348(7) 0.8994(3) 0.0355(9) Uani 1 1 d .
C1 C 0.6589(8) 0.4414(11) 0.7755(6) 0.0405(13) Uani 1 1 d .
C2 C 0.5349(7) 0.6005(10) 0.6981(5) 0.0366(12) Uani 1 1 d .
C3 C 0.4248(7) 0.7238(10) 0.7928(5) 0.0340(11) Uani 1 1 d .
C4 C 0.3031(7) 0.8935(9) 0.7204(5) 0.0333(11) Uani 1 1 d .
C5 C 0.1953(8) 1.0015(10) 0.8211(6) 0.0427(14) Uani 1 1 d .
C6 C 0.0649(9) 0.8508(13) 0.8765(7) 0.0551(18) Uani 1 1 d .
H7 H 0.5118 0.3378 0.9042 0.051 Uiso 1 1 calc R
H9 H 0.5374 0.9789 0.8779 0.043 Uiso 1 1 calc R
H1A H 0.7360 0.3653 0.7042 0.043(17) Uiso 1 1 calc R
H1B H 0.7400 0.5327 0.8499 0.051(19) Uiso 1 1 calc R
H2 H 0.4550 0.5076 0.6237 0.06(2) Uiso 1 1 calc R
H3 H 0.3511 0.6021 0.8408 0.06(2) Uiso 1 1 calc R
H4 H 0.3765 1.0213 0.6777 0.037(16) Uiso 1 1 calc R
H5 H 0.2777 1.0598 0.9074 0.036(16) Uiso 1 1 calc R
H6A H 0.1228 0.6959 0.9095 0.08(3) Uiso 1 1 calc R
H6B H -0.0352 0.8197 0.7969 0.09(3) Uiso 1 1 calc R
H6C H 0.0147 0.9300 0.9625 0.111 Uiso 1 1 calc R

loop_
_atom_site_aniso_label
_atom_site_aniso_U_11
_atom_site_aniso_U_22
_atom_site_aniso_U_33
_atom_site_aniso_U_23
_atom_site_aniso_U_13
_atom_site_aniso_U_12
Cl8 0.0585(9) 0.0618(11) 0.0476(7) 0.0186(8) 0.0223(6) 0.0047(9)
Cl10 0.0530(8) 0.0560(10) 0.0395(6) -0.0048(8) -0.0074(6) 0.0008(9)
Cl11 0.0645(10) 0.0505(11) 0.0851(12) 0.0100(10) 0.0087(9) 0.0226(9)
O7 0.059(2) 0.030(2) 0.0413(17) -0.0017(19) 0.0129(16) 0.005(2)
O9 0.044(2) 0.035(2) 0.0267(16) -0.0005(15) -0.0020(15) -0.0013(17)
C1 0.040(3) 0.042(3) 0.040(3) 0.002(2) 0.008(3) 0.007(3)
C2 0.044(3) 0.040(3) 0.027(3) -0.001(2) 0.008(2) 0.001(3)
C3 0.038(3) 0.033(3) 0.031(2) 0.002(2) 0.004(2) 0.000(2)
C4 0.036(3) 0.028(3) 0.035(2) 0.004(2) 0.003(2) -0.001(2)
C5 0.042(3) 0.039(3) 0.047(3) 0.005(3) 0.008(3) 0.009(3)
C6 0.050(4) 0.055(4) 0.065(4) 0.004(3) 0.029(3) 0.000(3)

loop_
_atom_type_symbol
_atom_type_description
_atom_type_scat_dispersion_real
_atom_type_scat_dispersion_imag
_atom_type_scat_source
C C 0.0033 0.0016 'International Tables Vol C Tables 4.2.6.8 and 6.1.1.4'
H H 0.0000 0.0000 'International Tables Vol C Tables 4.2.6.8 and 6.1.1.4'
Cl Cl 0.1484 0.1585 'International Tables Vol C Tables 4.2.6.8 and 6.1.1.4'
O O 0.0106 0.0060 'International Tables Vol C Tables 4.2.6.8 and 6.1.1.4'

loop_
_diffrn_radiation_wavelength
0.71073

loop_
_geom_angle_atom_site_label_1
_geom_angle_atom_site_label_2
_geom_angle_atom_site_label_3
_geom_angle
O7 C1 C2 111.1(5)
C1 C2 C3 113.0(4)
C1 C2 Cl8 106.8(4)
C3 C2 Cl8 110.6(4)
O9 C3 C2 109.8(4)
O9 C3 C4 108.7(4)
C2 C3 C4 114.9(4)
C5 C4 C3 111.2(4)
C5 C4 Cl10 111.2(4)
C3 C4 Cl10 110.1(4)
C4 C5 C6 115.3(5)
C4 C5 Cl11 108.9(4)
C6 C5 Cl11 109.2(5)
C1 O7 H7 109.5
C3 O9 H9 109.5
O7 C1 H1A 109.4
C2 C1 H1A 109.4
O7 C1 H1B 109.4
C2 C1 H1B 109.4
H1A C1 H1B 108.0
C1 C2 H2 108.8
C3 C2 H2 108.8
Cl8 C2 H2 108.8
O9 C3 H3 107.7
C2 C3 H3 107.7
C4 C3 H3 107.7
C5 C4 H4 108.1
C3 C4 H4 108.1
Cl10 C4 H4 108.1
C4 C5 H5 107.7
C6 C5 H5 107.7
Cl11 C5 H5 107.7
C5 C6 H6A 109.5
C5 C6 H6B 109.5
H6A C6 H6B 109.5
C5 C6 H6C 109.5
H6A C6 H6C 109.5
H6B C6 H6C 109.5

loop_
_geom_bond_atom_site_label_1
_geom_bond_atom_site_label_2
_geom_bond_distance
Cl8 C2 1.791(6)
Cl10 C4 1.785(5)
Cl11 C5 1.802(6)
O7 C1 1.417(7)
O9 C3 1.438(6)
C1 C2 1.530(8)
C2 C3 1.535(7)
C3 C4 1.540(7)
C4 C5 1.522(8)
C5 C6 1.526(9)
O7 H7 0.9000
O9 H9 0.9000
C1 H1A 1.0800
C1 H1B 1.0800
C2 H2 1.0800
C3 H3 1.0800
C4 H4 1.0800
C5 H5 1.0800
C6 H6A 1.0800
C6 H6B 1.0800
C6 H6C 1.0800

loop_
_geom_torsion_atom_site_label_1
_geom_torsion_atom_site_label_2
_geom_torsion_atom_site_label_3
_geom_torsion_atom_site_label_4
_geom_torsion
O7 C1 C2 C3 61.5(6)
O7 C1 C2 Cl8 -176.6(4)
C1 C2 C3 O9 54.6(6)
Cl8 C2 C3 O9 -65.1(5)
C1 C2 C3 C4 177.5(5)
Cl8 C2 C3 C4 57.8(5)
O9 C3 C4 C5 -58.5(6)
C2 C3 C4 C5 178.1(5)
O9 C3 C4 Cl10 177.8(3)
C2 C3 C4 Cl10 54.4(6)
C3 C4 C5 C6 -69.8(7)
Cl10 C4 C5 C6 53.3(6)
C3 C4 C5 Cl11 167.1(4)
Cl10 C4 C5 Cl11 -69.8(5)
